data_7118019
loop_
_publ_author_name
'Aslam C. Shaikh'
'Dnyanesh S. Ranade'
'Shridhar Thorat'
'Arunava Maity'
'Prasad P. Kulkarni'
'Rajesh G. Gonnade'
'Parthapratim Munshi'
'Nitin T. Patil'

_publ_section_title
;
 Highly emissive organic solids with remarkably broad color tunability
 based on N,C-chelate, four-coordinate organoborons
;
_journal_name_full Chem.Commun.
_journal_page_first 16115
_journal_paper_doi 10.1039/C5cc06351e
_journal_volume 51
_journal_year 2015
_chemical_formula_moiety 'C21 H25 B N2'
_chemical_formula_sum 'C21 H25 B N2'
_chemical_formula_weight 316.24
_chemical_name_systematic
; 
 ? 
;
_space_group_IT_number 2
_symmetry_cell_setting triclinic
_symmetry_space_group_name_Hall '-P 1'
_symmetry_space_group_name_H-M 'P -1'
_atom_sites_solution_hydrogens geom
_atom_sites_solution_primary direct
_atom_sites_solution_secondary difmap
_audit_creation_method SHELXL-97
_audit_update_record
;
2015-06-25 deposited with the CCDC.
2015-09-14 downloaded from the CCDC.
;
_cell_angle_alpha 106.476(2)
_cell_angle_beta 90.570(2)
_cell_angle_gamma 116.512(2)
_cell_formula_units_Z 2
_cell_length_a 7.9636(2)
_cell_length_b 8.8054(2)
_cell_length_c 14.8492(5)
_cell_measurement_reflns_used 6662
_cell_measurement_temperature 150(2)
_cell_measurement_theta_max 33.66
_cell_measurement_theta_min 2.65
_cell_volume 882.12(5)
_computing_cell_refinement 'Bruker SAINT'
_computing_data_collection 'Bruker APEX2'
_computing_data_reduction 'Bruker SAINT'
_computing_molecular_graphics 'Bruker SHELXTL'
_computing_publication_material 'Bruker SHELXTL'
_computing_structure_refinement 'SHELXL-97 (Sheldrick, 2008)'
_computing_structure_solution 'SHELXS-97 (Sheldrick, 2008)'
_diffrn_ambient_temperature 150(2)
_diffrn_measured_fraction_theta_full 0.999
_diffrn_measured_fraction_theta_max 0.999
_diffrn_measurement_device_type 'Bruker APEX-II CCD'
_diffrn_measurement_method '\f and \w scans'
_diffrn_radiation_monochromator graphite
_diffrn_radiation_source 'fine-focus sealed tube'
_diffrn_radiation_type MoK\a
_diffrn_radiation_wavelength 0.71073
_diffrn_reflns_av_R_equivalents 0.0213
_diffrn_reflns_av_sigmaI/netI 0.0191
_diffrn_reflns_limit_h_max 9
_diffrn_reflns_limit_h_min -9
_diffrn_reflns_limit_k_max 10
_diffrn_reflns_limit_k_min -10
_diffrn_reflns_limit_l_max 17
_diffrn_reflns_limit_l_min -17
_diffrn_reflns_number 12311
_diffrn_reflns_theta_full 24.99
_diffrn_reflns_theta_max 24.99
_diffrn_reflns_theta_min 1.45
_exptl_absorpt_coefficient_mu 0.069
_exptl_absorpt_correction_T_max 0.9857
_exptl_absorpt_correction_T_min 0.9764
_exptl_absorpt_correction_type multi-scan
_exptl_absorpt_process_details SADABS,(BRUKER,2006)
_exptl_crystal_colour ORANGE
_exptl_crystal_density_diffrn 1.191
_exptl_crystal_density_method 'not measured'
_exptl_crystal_description PLATE
_exptl_crystal_F_000 340
_exptl_crystal_recrystallization_method 'Re-crystallisation from solvent: Chloroform'
_exptl_crystal_size_max 0.35
_exptl_crystal_size_mid 0.28
_exptl_crystal_size_min 0.21
_refine_diff_density_max 0.238
_refine_diff_density_min -0.188
_refine_diff_density_rms 0.035
_refine_ls_extinction_method none
_refine_ls_goodness_of_fit_ref 1.027
_refine_ls_hydrogen_treatment constr
_refine_ls_matrix_type full
_refine_ls_number_parameters 221
_refine_ls_number_reflns 3115
_refine_ls_number_restraints 0
_refine_ls_restrained_S_all 1.027
_refine_ls_R_factor_all 0.0481
_refine_ls_R_factor_gt 0.0417
_refine_ls_shift/su_max 0.000
_refine_ls_shift/su_mean 0.000
_refine_ls_structure_factor_coef Fsqd
_refine_ls_weighting_details 'calc w=1/[\s^2^(Fo^2^)+(0.0448P)^2^+0.3717P] where P=(Fo^2^+2Fc^2^)/3'
_refine_ls_weighting_scheme calc
_refine_ls_wR_factor_gt 0.1004
_refine_ls_wR_factor_ref 0.1044
_reflns_number_gt 2747
_reflns_number_total 3115
_reflns_threshold_expression >2sigma(I)
_cod_data_source_file c5cc06351e2.cif
_cod_data_source_block bn_602_0m
_cod_depositor_comments
;
The following automatic conversions were performed:

'_refine_ls_hydrogen_treatment' value 'CONSTR' changed to 'constr'
according to the built-in table from CIF Core dictionary named
'cif_core.dic' version 2.4.1 from 2010-06-29.

Automatic conversion script
Id: cif_fix_values 4093 2015-10-18 17:28:56Z antanas 
;
_cod_original_cell_volume 882.12(4)
_cod_original_sg_symbol_H-M 'P-1   '
_cod_database_code 7118019

loop_
_symmetry_equiv_pos_as_xyz
'x, y, z'
'-x, -y, -z'

loop_
_atom_site_label
_atom_site_type_symbol
_atom_site_fract_x
_atom_site_fract_y
_atom_site_fract_z
_atom_site_U_iso_or_equiv
_atom_site_adp_type
_atom_site_occupancy
_atom_site_symmetry_multiplicity
_atom_site_calc_flag
_atom_site_refinement_flags
_atom_site_disorder_assembly
_atom_site_disorder_group
N1 N 0.11592(16) 0.16192(14) 0.29181(8) 0.0234(3) Uani 1 1 d . . .
N2 N 0.52163(19) 0.24100(17) -0.05091(9) 0.0342(3) Uani 1 1 d . . .
B1 B 0.3000(2) 0.3335(2) 0.27638(11) 0.0243(3) Uani 1 1 d . . .
C1 C 0.05535(19) 0.01526(18) 0.21398(10) 0.0249(3) Uani 1 1 d . . .
C2 C -0.0963(2) -0.15065(19) 0.21265(11) 0.0308(3) Uani 1 1 d . . .
H2 H -0.1345 -0.2541 0.1584 0.037 Uiso 1 1 calc R . .
C3 C -0.1867(2) -0.16133(19) 0.28887(11) 0.0327(4) Uani 1 1 d . . .
H3 H -0.2887 -0.2727 0.2879 0.039 Uiso 1 1 calc R . .
C4 C -0.1311(2) -0.00851(19) 0.37017(11) 0.0288(3) Uani 1 1 d . . .
C5 C 0.0256(2) 0.15433(19) 0.37060(10) 0.0255(3) Uani 1 1 d . . .
C6 C 0.0863(2) 0.3065(2) 0.45196(10) 0.0309(3) Uani 1 1 d . . .
H6 H 0.1922 0.4161 0.4537 0.037 Uiso 1 1 calc R . .
C7 C -0.0075(2) 0.2965(2) 0.52884(11) 0.0344(4) Uani 1 1 d . . .
H7 H 0.0344 0.4000 0.5834 0.041 Uiso 1 1 calc R . .
C8 C -0.1635(2) 0.1371(2) 0.52826(12) 0.0369(4) Uani 1 1 d . . .
H8 H -0.2274 0.1328 0.5819 0.044 Uiso 1 1 calc R . .
C9 C -0.2238(2) -0.0124(2) 0.45062(12) 0.0351(4) Uani 1 1 d . . .
H9 H -0.3297 -0.1207 0.4506 0.042 Uiso 1 1 calc R . .
C10 C 0.16353(19) 0.05306(18) 0.13886(10) 0.0244(3) Uani 1 1 d . . .
C11 C 0.30748(19) 0.23179(18) 0.16875(10) 0.0235(3) Uani 1 1 d . . .
C12 C 0.4871(2) 0.39288(18) 0.35041(10) 0.0278(3) Uani 1 1 d . . .
H12A H 0.6001 0.4741 0.3292 0.033 Uiso 1 1 calc R . .
H12B H 0.4773 0.4627 0.4135 0.033 Uiso 1 1 calc R . .
C13 C 0.5216(2) 0.2428(2) 0.36267(12) 0.0392(4) Uani 1 1 d . . .
H13A H 0.4144 0.1645 0.3872 0.059 Uiso 1 1 calc R . .
H13B H 0.6388 0.2943 0.4076 0.059 Uiso 1 1 calc R . .
H13C H 0.5337 0.1729 0.3011 0.059 Uiso 1 1 calc R . .
C14 C 0.2512(2) 0.49717(18) 0.28257(10) 0.0269(3) Uani 1 1 d . . .
H14A H 0.2581 0.5600 0.3504 0.032 Uiso 1 1 calc R . .
H14B H 0.3512 0.5838 0.2574 0.032 Uiso 1 1 calc R . .
C15 C 0.0578(2) 0.4437(2) 0.22926(11) 0.0339(4) Uani 1 1 d . . .
H15A H 0.0457 0.3755 0.1626 0.051 Uiso 1 1 calc R . .
H15B H 0.0472 0.5518 0.2327 0.051 Uiso 1 1 calc R . .
H15C H -0.0434 0.3696 0.2584 0.051 Uiso 1 1 calc R . .
C16 C 0.4276(2) 0.29269(19) 0.10573(10) 0.0262(3) Uani 1 1 d . . .
H16 H 0.5268 0.4129 0.1256 0.031 Uiso 1 1 calc R . .
C17 C 0.4050(2) 0.17903(19) 0.01244(10) 0.0276(3) Uani 1 1 d . . .
C18 C 0.2574(2) 0.0001(2) -0.01497(10) 0.0296(3) Uani 1 1 d . . .
H18 H 0.2405 -0.0783 -0.0773 0.036 Uiso 1 1 calc R . .
C19 C 0.1384(2) -0.06200(19) 0.04697(10) 0.0283(3) Uani 1 1 d . . .
H19 H 0.0395 -0.1823 0.0276 0.034 Uiso 1 1 calc R . .
C20 C 0.6946(2) 0.4099(2) -0.01640(12) 0.0390(4) Uani 1 1 d . . .
H20A H 0.6625 0.5076 0.0087 0.058 Uiso 1 1 calc R . .
H20B H 0.7666 0.4296 -0.0688 0.058 Uiso 1 1 calc R . .
H20C H 0.7717 0.4067 0.0342 0.058 Uiso 1 1 calc R . .
C21 C 0.5084(2) 0.1156(2) -0.14249(10) 0.0366(4) Uani 1 1 d . . .
H21A H 0.5335 0.0219 -0.1323 0.055 Uiso 1 1 calc R . .
H21B H 0.6023 0.1797 -0.1782 0.055 Uiso 1 1 calc R . .
H21C H 0.3806 0.0608 -0.1786 0.055 Uiso 1 1 calc R . .

loop_
_atom_site_aniso_label
_atom_site_aniso_U_11
_atom_site_aniso_U_22
_atom_site_aniso_U_33
_atom_site_aniso_U_23
_atom_site_aniso_U_13
_atom_site_aniso_U_12
N1 0.0240(6) 0.0211(6) 0.0238(6) 0.0063(5) 0.0013(5) 0.0101(5)
N2 0.0450(8) 0.0354(7) 0.0241(7) 0.0081(5) 0.0092(6) 0.0214(6)
B1 0.0255(8) 0.0208(8) 0.0240(8) 0.0077(6) 0.0052(7) 0.0083(7)
C1 0.0228(7) 0.0218(7) 0.0287(8) 0.0051(6) -0.0024(6) 0.0114(6)
C2 0.0277(8) 0.0222(7) 0.0369(9) 0.0057(6) -0.0008(6) 0.0094(6)
C3 0.0255(8) 0.0243(7) 0.0454(9) 0.0148(7) 0.0016(7) 0.0071(6)
C4 0.0256(8) 0.0305(8) 0.0374(8) 0.0179(7) 0.0048(6) 0.0148(6)
C5 0.0266(8) 0.0273(7) 0.0279(8) 0.0120(6) 0.0037(6) 0.0151(6)
C6 0.0338(8) 0.0283(8) 0.0304(8) 0.0110(6) 0.0059(7) 0.0134(7)
C7 0.0431(9) 0.0354(8) 0.0294(8) 0.0108(7) 0.0083(7) 0.0220(7)
C8 0.0410(9) 0.0455(9) 0.0389(9) 0.0251(8) 0.0178(7) 0.0256(8)
C9 0.0333(8) 0.0364(9) 0.0438(9) 0.0233(7) 0.0113(7) 0.0170(7)
C10 0.0234(7) 0.0238(7) 0.0257(7) 0.0046(6) -0.0020(6) 0.0130(6)
C11 0.0251(7) 0.0235(7) 0.0245(7) 0.0074(6) 0.0005(6) 0.0139(6)
C12 0.0285(8) 0.0244(7) 0.0237(7) 0.0044(6) 0.0010(6) 0.0089(6)
C13 0.0378(9) 0.0337(9) 0.0413(9) 0.0115(7) -0.0059(7) 0.0134(7)
C14 0.0328(8) 0.0212(7) 0.0243(7) 0.0059(6) 0.0050(6) 0.0114(6)
C15 0.0382(9) 0.0336(8) 0.0350(9) 0.0119(7) 0.0062(7) 0.0204(7)
C16 0.0292(8) 0.0248(7) 0.0247(7) 0.0070(6) 0.0021(6) 0.0133(6)
C17 0.0339(8) 0.0325(8) 0.0242(7) 0.0098(6) 0.0031(6) 0.0216(7)
C18 0.0342(8) 0.0343(8) 0.0204(7) -0.0006(6) -0.0027(6) 0.0218(7)
C19 0.0253(8) 0.0242(7) 0.0298(8) 0.0010(6) -0.0044(6) 0.0116(6)
C20 0.0443(10) 0.0416(9) 0.0335(9) 0.0153(7) 0.0141(7) 0.0200(8)
C21 0.0507(10) 0.0460(9) 0.0232(8) 0.0099(7) 0.0071(7) 0.0318(8)

loop_
_atom_type_symbol
_atom_type_description
_atom_type_scat_dispersion_real
_atom_type_scat_dispersion_imag
_atom_type_scat_source
C C 0.0033 0.0016 'International Tables Vol C Tables 4.2.6.8 and 6.1.1.4'
H H 0.0000 0.0000 'International Tables Vol C Tables 4.2.6.8 and 6.1.1.4'
N N 0.0061 0.0033 'International Tables Vol C Tables 4.2.6.8 and 6.1.1.4'
B B 0.0013 0.0007 'International Tables Vol C Tables 4.2.6.8 and 6.1.1.4'

loop_
_geom_angle_atom_site_label_1
_geom_angle_atom_site_label_2
_geom_angle_atom_site_label_3
_geom_angle
_geom_angle_site_symmetry_1
_geom_angle_site_symmetry_3
C1 N1 C5 120.41(12) . .
C1 N1 B1 111.00(11) . .
C5 N1 B1 128.60(11) . .
C17 N2 C20 119.47(12) . .
C17 N2 C21 119.53(13) . .
C20 N2 C21 117.75(13) . .
C11 B1 C12 112.77(11) . .
C11 B1 C14 111.99(11) . .
C12 B1 C14 113.36(11) . .
C11 B1 N1 96.40(10) . .
C12 B1 N1 110.20(11) . .
C14 B1 N1 110.91(11) . .
N1 C1 C2 120.91(13) . .
N1 C1 C10 111.66(12) . .
C2 C1 C10 127.42(13) . .
C3 C2 C1 119.69(14) . .
C3 C2 H2 120.2 . .
C1 C2 H2 120.2 . .
C2 C3 C4 120.73(13) . .
C2 C3 H3 119.6 . .
C4 C3 H3 119.6 . .
C9 C4 C3 122.73(14) . .
C9 C4 C5 119.05(14) . .
C3 C4 C5 118.22(13) . .
N1 C5 C6 121.02(13) . .
N1 C5 C4 119.96(13) . .
C6 C5 C4 119.02(13) . .
C7 C6 C5 119.98(14) . .
C7 C6 H6 120.0 . .
C5 C6 H6 120.0 . .
C6 C7 C8 121.21(15) . .
C6 C7 H7 119.4 . .
C8 C7 H7 119.4 . .
C9 C8 C7 119.84(14) . .
C9 C8 H8 120.1 . .
C7 C8 H8 120.1 . .
C8 C9 C4 120.89(15) . .
C8 C9 H9 119.6 . .
C4 C9 H9 119.6 . .
C19 C10 C11 121.21(13) . .
C19 C10 C1 128.35(13) . .
C11 C10 C1 110.44(12) . .
C16 C11 C10 118.72(13) . .
C16 C11 B1 130.84(12) . .
C10 C11 B1 110.44(12) . .
C13 C12 B1 116.72(12) . .
C13 C12 H12A 108.1 . .
B1 C12 H12A 108.1 . .
C13 C12 H12B 108.1 . .
B1 C12 H12B 108.1 . .
H12A C12 H12B 107.3 . .
C12 C13 H13A 109.5 . .
C12 C13 H13B 109.5 . .
H13A C13 H13B 109.5 . .
C12 C13 H13C 109.5 . .
H13A C13 H13C 109.5 . .
H13B C13 H13C 109.5 . .
C15 C14 B1 115.93(12) . .
C15 C14 H14A 108.3 . .
B1 C14 H14A 108.3 . .
C15 C14 H14B 108.3 . .
B1 C14 H14B 108.3 . .
H14A C14 H14B 107.4 . .
C14 C15 H15A 109.5 . .
C14 C15 H15B 109.5 . .
H15A C15 H15B 109.5 . .
C14 C15 H15C 109.5 . .
H15A C15 H15C 109.5 . .
H15B C15 H15C 109.5 . .
C11 C16 C17 121.15(13) . .
C11 C16 H16 119.4 . .
C17 C16 H16 119.4 . .
N2 C17 C16 121.09(13) . .
N2 C17 C18 120.61(13) . .
C16 C17 C18 118.29(13) . .
C19 C18 C17 121.07(13) . .
C19 C18 H18 119.5 . .
C17 C18 H18 119.5 . .
C18 C19 C10 119.55(13) . .
C18 C19 H19 120.2 . .
C10 C19 H19 120.2 . .
N2 C20 H20A 109.5 . .
N2 C20 H20B 109.5 . .
H20A C20 H20B 109.5 . .
N2 C20 H20C 109.5 . .
H20A C20 H20C 109.5 . .
H20B C20 H20C 109.5 . .
N2 C21 H21A 109.5 . .
N2 C21 H21B 109.5 . .
H21A C21 H21B 109.5 . .
N2 C21 H21C 109.5 . .
H21A C21 H21C 109.5 . .
H21B C21 H21C 109.5 . .

loop_
_geom_bond_atom_site_label_1
_geom_bond_atom_site_label_2
_geom_bond_distance
_geom_bond_site_symmetry_2
N1 C1 1.3499(17) .
N1 C5 1.3817(18) .
N1 B1 1.6463(19) .
N2 C17 1.3787(19) .
N2 C20 1.448(2) .
N2 C21 1.4565(19) .
B1 C11 1.612(2) .
B1 C12 1.627(2) .
B1 C14 1.631(2) .
C1 C2 1.415(2) .
C1 C10 1.439(2) .
C2 C3 1.350(2) .
C2 H2 0.9500 .
C3 C4 1.414(2) .
C3 H3 0.9500 .
C4 C9 1.411(2) .
C4 C5 1.418(2) .
C5 C6 1.407(2) .
C6 C7 1.373(2) .
C6 H6 0.9500 .
C7 C8 1.397(2) .
C7 H7 0.9500 .
C8 C9 1.362(2) .
C8 H8 0.9500 .
C9 H9 0.9500 .
C10 C19 1.3991(19) .
C10 C11 1.4039(19) .
C11 C16 1.387(2) .
C12 C13 1.522(2) .
C12 H12A 0.9900 .
C12 H12B 0.9900 .
C13 H13A 0.9800 .
C13 H13B 0.9800 .
C13 H13C 0.9800 .
C14 C15 1.529(2) .
C14 H14A 0.9900 .
C14 H14B 0.9900 .
C15 H15A 0.9800 .
C15 H15B 0.9800 .
C15 H15C 0.9800 .
C16 C17 1.4146(19) .
C16 H16 0.9500 .
C17 C18 1.415(2) .
C18 C19 1.373(2) .
C18 H18 0.9500 .
C19 H19 0.9500 .
C20 H20A 0.9800 .
C20 H20B 0.9800 .
C20 H20C 0.9800 .
C21 H21A 0.9800 .
C21 H21B 0.9800 .
C21 H21C 0.9800 .

loop_
_geom_torsion_atom_site_label_1
_geom_torsion_atom_site_label_2
_geom_torsion_atom_site_label_3
_geom_torsion_atom_site_label_4
_geom_torsion
_geom_torsion_site_symmetry_1
_geom_torsion_site_symmetry_2
_geom_torsion_site_symmetry_3
_geom_torsion_site_symmetry_4
C1 N1 B1 C11 1.78(13) . . . .
C5 N1 B1 C11 -178.51(12) . . . .
C1 N1 B1 C12 -115.36(12) . . . .
C5 N1 B1 C12 64.34(16) . . . .
C1 N1 B1 C14 118.28(12) . . . .
C5 N1 B1 C14 -62.01(17) . . . .
C5 N1 C1 C2 -2.56(19) . . . .
B1 N1 C1 C2 177.17(12) . . . .
C5 N1 C1 C10 177.82(11) . . . .
B1 N1 C1 C10 -2.45(15) . . . .
N1 C1 C2 C3 2.5(2) . . . .
C10 C1 C2 C3 -177.97(13) . . . .
C1 C2 C3 C4 -0.1(2) . . . .
C2 C3 C4 C9 178.63(14) . . . .
C2 C3 C4 C5 -2.0(2) . . . .
C1 N1 C5 C6 -179.52(12) . . . .
B1 N1 C5 C6 0.8(2) . . . .
C1 N1 C5 C4 0.34(19) . . . .
B1 N1 C5 C4 -179.34(12) . . . .
C9 C4 C5 N1 -178.69(12) . . . .
C3 C4 C5 N1 1.91(19) . . . .
C9 C4 C5 C6 1.2(2) . . . .
C3 C4 C5 C6 -178.22(13) . . . .
N1 C5 C6 C7 178.96(13) . . . .
C4 C5 C6 C7 -0.9(2) . . . .
C5 C6 C7 C8 0.1(2) . . . .
C6 C7 C8 C9 0.5(2) . . . .
C7 C8 C9 C4 -0.2(2) . . . .
C3 C4 C9 C8 178.75(14) . . . .
C5 C4 C9 C8 -0.6(2) . . . .
N1 C1 C10 C19 -177.28(13) . . . .
C2 C1 C10 C19 3.1(2) . . . .
N1 C1 C10 C11 2.07(16) . . . .
C2 C1 C10 C11 -177.52(13) . . . .
C19 C10 C11 C16 -0.97(19) . . . .
C1 C10 C11 C16 179.62(12) . . . .
C19 C10 C11 B1 178.65(12) . . . .
C1 C10 C11 B1 -0.76(15) . . . .
C12 B1 C11 C16 -65.90(18) . . . .
C14 B1 C11 C16 63.39(19) . . . .
N1 B1 C11 C16 179.02(13) . . . .
C12 B1 C11 C10 114.54(13) . . . .
C14 B1 C11 C10 -116.17(13) . . . .
N1 B1 C11 C10 -0.54(13) . . . .
C11 B1 C12 C13 -62.49(17) . . . .
C14 B1 C12 C13 168.93(13) . . . .
N1 B1 C12 C13 43.96(16) . . . .
C11 B1 C14 C15 62.26(16) . . . .
C12 B1 C14 C15 -168.76(12) . . . .
N1 B1 C14 C15 -44.17(16) . . . .
C10 C11 C16 C17 1.0(2) . . . .
B1 C11 C16 C17 -178.54(13) . . . .
C20 N2 C17 C16 14.0(2) . . . .
C21 N2 C17 C16 173.16(13) . . . .
C20 N2 C17 C18 -166.99(13) . . . .
C21 N2 C17 C18 -7.8(2) . . . .
C11 C16 C17 N2 178.40(12) . . . .
C11 C16 C17 C18 -0.6(2) . . . .
N2 C17 C18 C19 -178.78(13) . . . .
C16 C17 C18 C19 0.3(2) . . . .
C17 C18 C19 C10 -0.3(2) . . . .
C11 C10 C19 C18 0.6(2) . . . .
C1 C10 C19 C18 179.90(13) . . . .
